data_1506328
loop_
_publ_author_name
'Banerjee, Sangeeta R.'
'Maresca, Kevin P.'
'Stephenson, Karin A.'
'Valliant, John F.'
'Babich, John W.'
'Graham, Wendy A.'
'Barzana, Marlene'
'Dong, Qing'
'Fischman, Alan J.'
'Zubieta, Jon'

_publ_section_title
;
 N,N-Bis(2-mercaptoethyl)methylamine:&#x00A0; A New Coligand for Tc-99m
 Labeling of Hydrazinonicotinamide Peptides
;
_journal_issue 4
_journal_name_full 'Bioconjugate Chemistry'
_journal_page_first 885
_journal_paper_doi 10.1021/bc050040y
_journal_volume 16
_journal_year 2005
_chemical_formula_sum 'C15 H20 N7 Re S2'
_chemical_formula_weight 548.70
_chemical_name_systematic
; 
 ? 
;
_space_group_IT_number 14
_symmetry_cell_setting monoclinic
_symmetry_space_group_name_Hall '-P 2ybc'
_symmetry_space_group_name_H-M 'P 1 21/c 1'
_atom_sites_solution_hydrogens geom
_atom_sites_solution_primary direct
_atom_sites_solution_secondary difmap
_audit_creation_method SHELXL
_cell_angle_alpha 90.00
_cell_angle_beta 90.958(2)
_cell_angle_gamma 90.00
_cell_formula_units_Z 4
_cell_length_a 8.0008(3)
_cell_length_b 20.5058(5)
_cell_length_c 11.6366(4)
_cell_measurement_temperature 293(2)
_cell_volume 1908.87(11)
_computing_structure_refinement 'SHELXL-93 (Sheldrick, 1993)'
_computing_structure_solution 'SHELXS-86 (Sheldrick, 1990)'
_diffrn_ambient_temperature 293(2)
_diffrn_radiation_monochromator graphite
_diffrn_radiation_source 'fine-focus sealed tube'
_diffrn_radiation_type MoK\a
_diffrn_radiation_wavelength 0.71073
_diffrn_reflns_av_R_equivalents 0.1726
_diffrn_reflns_av_sigmaI/netI 0.1297
_diffrn_reflns_limit_h_max 6
_diffrn_reflns_limit_h_min -10
_diffrn_reflns_limit_k_max 20
_diffrn_reflns_limit_k_min -26
_diffrn_reflns_limit_l_max 15
_diffrn_reflns_limit_l_min -15
_diffrn_reflns_number 7290
_diffrn_reflns_theta_max 22.49
_diffrn_reflns_theta_min 1.99
_exptl_absorpt_coefficient_mu 6.598
_exptl_crystal_colour Brown
_exptl_crystal_density_diffrn 1.909
_exptl_crystal_description Plate
_exptl_crystal_F_000 1064
_exptl_crystal_size_max .11
_exptl_crystal_size_mid .08
_exptl_crystal_size_min .06
_refine_diff_density_max 1.576
_refine_diff_density_min -1.590
_refine_diff_density_rms 0.234
_refine_ls_extinction_coef 0.0007(3)
_refine_ls_extinction_expression Fc^*^=kFc[1+0.001xFc^2^\l^3^/sin(2\q)]^-1/4^
_refine_ls_extinction_method SHELXL
_refine_ls_goodness_of_fit_all 1.097
_refine_ls_goodness_of_fit_obs 1.165
_refine_ls_matrix_type full
_refine_ls_number_parameters 227
_refine_ls_number_reflns 2481
_refine_ls_number_restraints 0
_refine_ls_restrained_S_all 1.097
_refine_ls_restrained_S_obs 1.165
_refine_ls_R_factor_all 0.0878
_refine_ls_R_factor_obs 0.0768
_refine_ls_shift/esd_max 0.001
_refine_ls_shift/esd_mean 0.000
_refine_ls_structure_factor_coef Fsqd
_refine_ls_weighting_details 'w=1/[\s^2^(Fo^2^)+(0.0339P)^2^+26.3936P] where P=(Fo^2^+2Fc^2^)/3'
_refine_ls_weighting_scheme calc
_refine_ls_wR_factor_all 0.1368
_refine_ls_wR_factor_obs 0.1173
_reflns_number_observed 1746
_reflns_number_total 2481
_reflns_observed_criterion >2sigma(I)
_cod_data_source_file bc050040ysi20050214_022135.cif
_cod_data_source_block compound_5
_cod_depositor_comments
;
The following automatic conversions were performed:

'_symmetry_cell_setting' value 'Monoclinic' changed to 'monoclinic'
according to /home/saulius/struct/CIF-dictionaries/cif_core.dic
dictionary named 'cif_core.dic' version 2.4.1 from 2010-06-29.

Automatic conversion script
Id: cif_fix_values 1715 2011-07-08 13:25:40Z adriana 

The following automatic conversions were performed:

'_refine_ls_weighting_scheme' value 'calc
w=1/[\s^2^(Fo^2^)+(0.0339P)^2^+26.3936P] where P=(Fo^2^+2Fc^2^)/3'
was changed to 'calc'. New tag '_refine_ls_weighting_details' was
created. The value of the new tag was set to
'w=1/[\s^2^(Fo^2^)+(0.0339P)^2^+26.3936P] where P=(Fo^2^+2Fc^2^)/3'.

Automatic conversion script
Id: cif_fix_values 3143 2015-03-26 13:38:13Z robertas 
;
_cod_original_sg_symbol_H-M P2(1)/c
_cod_original_formula_sum 'C15 H20 N7 S2 Re '
_cod_database_code 1506328

loop_
_symmetry_equiv_pos_as_xyz
'x, y, z'
'-x, y+1/2, -z+1/2'
'-x, -y, -z'
'x, -y-1/2, z-1/2'

loop_
_atom_site_aniso_label
_atom_site_aniso_U_11
_atom_site_aniso_U_22
_atom_site_aniso_U_33
_atom_site_aniso_U_23
_atom_site_aniso_U_13
_atom_site_aniso_U_12
Re1 0.0336(5) 0.0436(5) 0.0526(6) 0.0026(5) 0.0031(3) 0.0003(4)
S1 0.041(3) 0.068(3) 0.064(4) 0.011(3) 0.009(3) -0.002(2)
S2 0.045(3) 0.067(3) 0.080(5) 0.020(4) 0.019(3) 0.012(3)
N1 0.029(8) 0.062(11) 0.047(11) 0.036(9) -0.008(7) -0.013(7)
N2 0.051(10) 0.048(10) 0.078(15) 0.024(10) 0.008(10) 0.001(8)
N3 0.054(11) 0.058(11) 0.067(14) -0.012(11) -0.001(10) -0.001(9)
N4 0.052(10) 0.053(10) 0.048(12) 0.009(9) 0.001(9) -0.005(8)
N5 0.068(11) 0.051(11) 0.050(12) 0.002(10) -0.002(9) -0.004(9)
N6 0.041(9) 0.043(10) 0.055(12) -0.008(9) 0.009(8) 0.000(7)
N7 0.049(10) 0.038(9) 0.090(16) 0.004(10) 0.012(10) -0.022(8)
C1 0.043(11) 0.065(15) 0.051(14) -0.023(12) 0.010(10) 0.017(11)
C2 0.049(13) 0.078(16) 0.096(21) 0.003(15) 0.036(14) 0.006(12)
C3 0.082(18) 0.078(17) 0.093(22) 0.015(15) 0.045(16) 0.022(13)
C4 0.084(20) 0.100(22) 0.104(26) 0.017(19) 0.062(18) 0.025(16)
C5 0.049(16) 0.084(18) 0.121(26) -0.040(18) -0.007(16) 0.021(13)
C6 0.030(10) 0.064(14) 0.043(13) -0.004(12) 0.000(9) -0.013(10)
C7 0.076(18) 0.087(19) 0.076(20) 0.012(17) 0.004(15) 0.004(15)
C8 0.058(15) 0.075(19) 0.121(27) 0.038(19) 0.016(16) 0.008(14)
C9 0.060(15) 0.043(13) 0.109(24) 0.019(15) 0.000(15) -0.004(11)
C10 0.048(13) 0.051(14) 0.113(23) 0.024(14) 0.015(14) -0.001(11)
C11 0.050(14) 0.137(23) 0.060(17) 0.043(16) 0.001(12) -0.018(14)
C12 0.036(13) 0.116(20) 0.113(25) -0.009(18) 0.005(14) 0.009(12)
C13 0.084(16) 0.059(13) 0.069(17) 0.017(14) 0.054(13) -0.009(13)
C14 0.073(15) 0.103(18) 0.041(14) 0.010(14) -0.003(12) -0.025(14)
C15 0.136(26) 0.069(17) 0.088(23) -0.004(16) -0.014(20) -0.011(16)

loop_
_atom_site_label
_atom_site_type_symbol
_atom_site_fract_x
_atom_site_fract_y
_atom_site_fract_z
_atom_site_U_iso_or_equiv
_atom_site_thermal_displace_type
_atom_site_occupancy
_atom_site_calc_flag
_atom_site_refinement_flags
Re1 Re 0.14919(9) 0.58308(4) 0.75528(7) 0.0432(4) Uani 1 d .
S1 S 0.3707(6) 0.6436(3) 0.6698(5) 0.0576(15) Uani 1 d .
S2 S -0.0686(6) 0.5864(3) 0.8931(6) 0.064(2) Uani 1 d .
N1 N 0.2369(17) 0.5055(8) 0.7900(14) 0.046(4) Uani 1 d .
N2 N 0.2760(20) 0.4458(8) 0.7932(17) 0.059(5) Uani 1 d .
N3 N 0.4638(22) 0.3624(9) 0.7654(16) 0.060(5) Uani 1 d .
N4 N 0.0485(19) 0.5443(8) 0.6193(15) 0.051(4) Uani 1 d .
N5 N -0.0524(21) 0.5747(8) 0.5405(15) 0.056(5) Uani 1 d .
N6 N -0.0033(18) 0.6574(7) 0.6734(15) 0.046(4) Uani 1 d .
N7 N 0.2871(19) 0.6201(7) 0.9153(17) 0.059(5) Uani 1 d .
C1 C 0.4300(24) 0.4242(11) 0.7383(18) 0.053(6) Uani 1 d .
C2 C 0.5279(26) 0.4652(12) 0.6727(23) 0.074(7) Uani 1 d .
H2A H 0.5000(26) 0.5086(12) 0.6601(23) 0.089 Uiso 1 calc R
C3 C 0.6698(31) 0.4373(12) 0.6270(25) 0.083(8) Uani 1 d .
H3A H 0.7371(31) 0.4612(12) 0.5780(25) 0.100 Uiso 1 calc R
C4 C 0.7113(34) 0.3729(14) 0.6554(25) 0.096(10) Uani 1 d .
H4A H 0.8084(34) 0.3539(14) 0.6282(25) 0.115 Uiso 1 calc R
H4B H 0.0695(19) 0.5037(8) 0.6074(15) 0.061 Uiso 1 calc R
C5 C 0.6079(28) 0.3391(13) 0.7228(26) 0.085(9) Uani 1 d .
H5A H 0.6377(28) 0.2966(13) 0.7416(26) 0.102 Uiso 1 calc R
C6 C -0.0807(22) 0.6358(10) 0.5745(18) 0.046(5) Uani 1 d .
C7 C -0.1882(30) 0.6812(13) 0.5141(24) 0.079(7) Uani 1 d .
H7A H -0.2393(30) 0.6680(13) 0.4456(24) 0.095 Uiso 1 calc R
C8 C -0.2164(30) 0.7395(14) 0.5511(28) 0.084(9) Uani 1 d .
H8A H -0.2888(30) 0.7669(14) 0.5105(28) 0.101 Uiso 1 calc R
C9 C -0.1366(28) 0.7616(11) 0.6536(26) 0.071(7) Uani 1 d .
H9A H -0.1520(28) 0.8039(11) 0.6805(26) 0.085 Uiso 1 calc R
C10 C -0.0390(26) 0.7195(10) 0.7096(25) 0.070(7) Uani 1 d .
H10A H 0.0088(26) 0.7331(10) 0.7789(25) 0.084 Uiso 1 calc R
C11 C 0.5285(28) 0.6490(14) 0.7850(21) 0.082(8) Uani 1 d .
H11A H 0.6325(28) 0.6304(14) 0.7586(21) 0.099 Uiso 1 calc R
H11B H 0.5486(28) 0.6945(14) 0.8033(21) 0.099 Uiso 1 calc R
C12 C 0.4721(26) 0.6113(13) 0.8991(26) 0.088(9) Uani 1 d .
H12A H 0.4980(26) 0.5653(13) 0.8924(26) 0.106 Uiso 1 calc R
H12B H 0.5328(26) 0.6285(13) 0.9653(26) 0.106 Uiso 1 calc R
C13 C 0.0454(27) 0.5850(11) 1.0284(20) 0.070(7) Uani 1 d .
H13A H 0.0224(27) 0.6251(11) 1.0696(20) 0.084 Uiso 1 calc R
H13B H 0.0042(27) 0.5492(11) 1.0743(20) 0.084 Uiso 1 calc R
C14 C 0.2372(27) 0.5778(12) 1.0172(19) 0.072(7) Uani 1 d .
H14A H 0.2939(27) 0.5924(12) 1.0869(19) 0.087 Uiso 1 calc R
H14B H 0.2667(27) 0.5326(12) 1.0036(19) 0.087 Uiso 1 calc R
C15 C 0.2661(37) 0.6904(11) 0.9484(25) 0.098(9) Uani 1 d .
H15A H 0.1498(37) 0.6994(11) 0.9602(25) 0.147 Uiso 1 calc R
H15B H 0.3068(37) 0.7178(11) 0.8881(25) 0.147 Uiso 1 calc R
H15C H 0.3282(37) 0.6990(11) 1.0181(25) 0.147 Uiso 1 calc R

loop_
_atom_type_symbol
_atom_type_description
_atom_type_scat_dispersion_real
_atom_type_scat_dispersion_imag
_atom_type_scat_source
C C 0.0033 0.0016 'International Tables Vol C Tables 4.2.6.8 and 6.1.1.4'
H H 0.0000 0.0000 'International Tables Vol C Tables 4.2.6.8 and 6.1.1.4'
N N 0.0061 0.0033 'International Tables Vol C Tables 4.2.6.8 and 6.1.1.4'
S S 0.1246 0.1234 'International Tables Vol C Tables 4.2.6.8 and 6.1.1.4'
Re Re -1.0185 7.2310 'International Tables Vol C Tables 4.2.6.8 and 6.1.1.4'

loop_
_geom_angle_atom_site_label_1
_geom_angle_atom_site_label_2
_geom_angle_atom_site_label_3
_geom_angle
N1 Re1 N4 88.6(7)
N1 Re1 N6 161.0(7)
N4 Re1 N6 72.9(7)
N1 Re1 N7 85.9(7)
N4 Re1 N7 174.1(6)
N6 Re1 N7 112.8(6)
N1 Re1 S2 99.3(5)
N4 Re1 S2 105.2(5)
N6 Re1 S2 82.2(4)
N7 Re1 S2 77.9(4)
N1 Re1 S1 105.4(4)
N4 Re1 S1 100.0(5)
N6 Re1 S1 82.4(4)
N7 Re1 S1 79.4(4)
S2 Re1 S1 144.9(2)
C11 S1 Re1 103.5(7)
C13 S2 Re1 102.8(6)
N2 N1 Re1 165.3(15)
N1 N2 C1 119.3(16)
C1 N3 C5 114.9(21)
N5 N4 Re1 126.5(13)
C6 N5 N4 109.4(16)
C6 N6 C10 117.7(18)
C6 N6 Re1 112.6(12)
C10 N6 Re1 129.5(15)
C15 N7 C12 105.1(18)
C15 N7 C14 108.3(20)
C12 N7 C14 107.4(18)
C15 N7 Re1 118.3(15)
C12 N7 Re1 108.8(16)
C14 N7 Re1 108.4(12)
N3 C1 C2 126.3(18)
N3 C1 N2 110.7(18)
C2 C1 N2 123.0(19)
C3 C2 C1 115.8(21)
C2 C3 C4 119.4(23)
C5 C4 C3 118.6(23)
C4 C5 N3 124.8(25)
N5 C6 N6 118.5(18)
N5 C6 C7 124.4(20)
N6 C6 C7 117.2(20)
C8 C7 C6 122.8(26)
C7 C8 C9 119.8(25)
C10 C9 C8 117.2(24)
C9 C10 N6 125.2(26)
C12 C11 S1 112.1(15)
N7 C12 C11 109.7(20)
C14 C13 S2 114.5(15)
N7 C14 C13 106.4(18)

loop_
_geom_bond_atom_site_label_1
_geom_bond_atom_site_label_2
_geom_bond_distance
Re1 N1 1.78(2)
Re1 N4 1.94(2)
Re1 N6 2.16(2)
Re1 N7 2.28(2)
Re1 S2 2.389(5)
Re1 S1 2.393(5)
S1 C11 1.83(2)
S2 C13 1.81(3)
N1 N2 1.26(2)
N2 C1 1.47(2)
N3 C1 1.33(3)
N3 C5 1.35(3)
N4 N5 1.36(2)
N5 C6 1.33(2)
N6 C6 1.37(2)
N6 C10 1.37(2)
N7 C15 1.50(3)
N7 C12 1.51(3)
N7 C14 1.53(3)
C1 C2 1.39(3)
C2 C3 1.39(3)
C3 C4 1.40(3)
C4 C5 1.34(3)
C6 C7 1.44(3)
C7 C8 1.29(3)
C8 C9 1.42(4)
C9 C10 1.33(3)
C11 C12 1.61(3)
C13 C14 1.55(3)
